data_2203642
loop_
_publ_author_name
'Arrieta, Antonio F.'
'Arvid Mostad'

_publ_section_title
;
 5-(4-Hydroxy-3-methoxyphenyl)-1-phenylpent-4-ene-1,3-dione
;
_journal_issue 5
_journal_name_full 'Acta Crystallographica Section E'
_journal_page_first o919
_journal_page_last o921
_journal_paper_doi 10.1107/S1600536804010037
_journal_volume 60
_journal_year 2004
_chemical_formula_iupac 'C18 H16 O4'
_chemical_formula_moiety 'C18 H16 O4'
_chemical_formula_sum 'C18 H16 O4'
_chemical_formula_weight 296.31
_chemical_melting_point 427
_chemical_name_systematic ?
_space_group_IT_number 33
_symmetry_cell_setting orthorhombic
_symmetry_space_group_name_Hall 'P 2c -2n'
_symmetry_space_group_name_H-M 'P n a 21'
_atom_sites_solution_hydrogens difmap
_atom_sites_solution_primary direct
_atom_sites_solution_secondary difmap
_audit_creation_method SHELXL-97
_cell_angle_alpha 90.00
_cell_angle_beta 90.00
_cell_angle_gamma 90.00
_cell_formula_units_Z 4
_cell_length_a 21.177(4)
_cell_length_b 12.291(3)
_cell_length_c 5.6270(10)
_cell_measurement_reflns_used 15654
_cell_measurement_temperature 150(2)
_cell_measurement_theta_max 28.35
_cell_measurement_theta_min 2.0
_cell_volume 1464.6(5)
_computing_cell_refinement SMART
_computing_data_collection 'SMART (Bruker, 1998)'
_computing_data_reduction 'SAINT (Bruker, 1998)'
_computing_molecular_graphics SHELXL97
_computing_publication_material SHELXL97
_computing_structure_refinement 'SHELXL97 (Sheldrick, 1997)'
_computing_structure_solution 'SHELXS97 (Sheldrick, 1997)'
_diffrn_ambient_temperature 150(2)
_diffrn_detector_area_resol_mean 8
_diffrn_measured_fraction_theta_full 0.998
_diffrn_measured_fraction_theta_max 0.998
_diffrn_measurement_device_type 'Bruker SMART'
_diffrn_measurement_method \w
_diffrn_radiation_monochromator graphite
_diffrn_radiation_source 'fine-focus sealed tube'
_diffrn_radiation_type MoK\a
_diffrn_radiation_wavelength 0.71073
_diffrn_reflns_av_R_equivalents 0.0314
_diffrn_reflns_av_sigmaI/netI 0.0135
_diffrn_reflns_limit_h_max 28
_diffrn_reflns_limit_h_min -27
_diffrn_reflns_limit_k_max 16
_diffrn_reflns_limit_k_min -16
_diffrn_reflns_limit_l_max 7
_diffrn_reflns_limit_l_min -7
_diffrn_reflns_number 24695
_diffrn_reflns_theta_full 28.27
_diffrn_reflns_theta_max 28.27
_diffrn_reflns_theta_min 1.92
_diffrn_standards_decay_% 0
_diffrn_standards_interval_count 0
_diffrn_standards_interval_time 0
_diffrn_standards_number 0
_exptl_absorpt_coefficient_mu 0.095
_exptl_absorpt_correction_T_max 0.9910
_exptl_absorpt_correction_T_min 0.9540
_exptl_absorpt_correction_type empirical
_exptl_absorpt_process_details '(SADABS (Sheldrick, 1997)'
_exptl_crystal_colour yellow
_exptl_crystal_density_diffrn 1.353
_exptl_crystal_density_method 'not measured'
_exptl_crystal_description needle
_exptl_crystal_F_000 632
_exptl_crystal_size_max 0.5
_exptl_crystal_size_mid 0.3
_exptl_crystal_size_min 0.1
_refine_diff_density_max 0.234
_refine_diff_density_min -0.180
_refine_ls_extinction_method none
_refine_ls_goodness_of_fit_ref 1.084
_refine_ls_hydrogen_treatment refall
_refine_ls_matrix_type full
_refine_ls_number_parameters 263
_refine_ls_number_reflns 1992
_refine_ls_number_restraints 1
_refine_ls_restrained_S_all 1.084
_refine_ls_R_factor_all 0.037
_refine_ls_R_factor_gt 0.032
_refine_ls_shift/su_max 0.005
_refine_ls_shift/su_mean 0.000
_refine_ls_structure_factor_coef Fsqd
_refine_ls_weighting_details 'calc w = 1/[\s^2^(Fo^2^)+(0.0642P)^2^+0.1885P] where P = (Fo^2^+2Fc^2^)/3'
_refine_ls_weighting_scheme calc
_refine_ls_wR_factor_gt 0.084
_refine_ls_wR_factor_ref 0.090
_reflns_number_gt 1821
_reflns_number_total 1992
_reflns_threshold_expression I>2\s(I)
_cod_data_source_file na6320.cif
_cod_data_source_block I
_cod_depositor_comments
;
The following automatic conversions were performed:
'_symmetry_cell_setting' value 'Orthorhombic' changed to 'orthorhombic'
according to '/home/saulius/struct/CIF-dictionaries/cif_core.dic'
dictionary named 'cif_core.dic' version 2.4.1 from 2010-06-29.

Automatic conversion script
Id: cif_fix_enum 1527 2010-12-29 10:47:43Z saulius 

The following automatic conversions were performed:

'_symmetry_cell_setting' value 'Orthorhombic' changed to
'orthorhombic' according to
/home/saulius/struct/CIF-dictionaries/cif_core.dic dictionary named
'cif_core.dic' version 2.4.1 from 2010-06-29.

Automatic conversion script
Id: cif_fix_values 1715 2011-07-08 13:25:40Z adriana 
;
_cod_database_code 2203642
_cod_database_fobs_code 2203642

loop_
_symmetry_equiv_pos_as_xyz
'x, y, z'
'-x, -y, z+1/2'
'x+1/2, -y+1/2, z'
'-x+1/2, y+1/2, z+1/2'

loop_
_atom_site_label
_atom_site_fract_x
_atom_site_fract_y
_atom_site_fract_z
_atom_site_U_iso_or_equiv
_atom_site_adp_type
_atom_site_calc_flag
_atom_site_occupancy
_atom_site_type_symbol
O1 0.09319(6) 0.78303(13) 0.5748(3) 0.0381(4) Uani d 1 O
O2 0.20047(6) 0.82217(13) 0.4163(3) 0.0402(4) Uani d 1 O
H20 0.1609(18) 0.799(3) 0.526(9) 0.101(12) Uiso d 1 H
O3 0.31631(5) 1.14749(10) -0.6401(3) 0.0285(3) Uani d 1 O
O4 0.44141(6) 1.13069(12) -0.5688(3) 0.0311(3) Uani d 1 O
H40 0.4215(12) 1.171(2) -0.665(6) 0.048(7) Uiso d 1 H
C1 0.06883(8) 0.82360(14) 0.3879(4) 0.0266(4) Uani d 1 C
C2 0.10774(8) 0.86665(14) 0.2058(4) 0.0272(4) Uani d 1 C
H2 0.0895(10) 0.8967(17) 0.061(5) 0.028(5) Uiso d 1 H
C3 0.17316(8) 0.86454(13) 0.2273(3) 0.0263(4) Uani d 1 C
C4 0.21351(8) 0.91056(14) 0.0448(4) 0.0264(4) Uani d 1 C
H4 0.1930(10) 0.9341(17) -0.095(5) 0.027(5) Uiso d 1 H
C5 0.27682(8) 0.91799(13) 0.0649(4) 0.0259(4) Uani d 1 C
H5 0.2976(10) 0.8906(16) 0.200(4) 0.023(5) Uiso d 1 H
C6 0.31909(7) 0.97097(12) -0.1050(3) 0.0242(4) Uani d 1 C
C7 0.38467(8) 0.96675(14) -0.0717(4) 0.0274(4) Uani d 1 C
H7 0.4009(10) 0.9269(17) 0.063(5) 0.027(5) Uiso d 1 H
C8 0.42517(8) 1.01927(14) -0.2299(4) 0.0284(4) Uani d 1 C
H8 0.4697(9) 1.0150(16) -0.204(4) 0.026(5) Uiso d 1 H
C9 0.40136(8) 1.07864(14) -0.4189(4) 0.0255(4) Uani d 1 C
C10 0.33494(7) 1.08475(13) -0.4521(3) 0.0242(3) Uani d 1 C
C11 0.29525(8) 1.03015(13) -0.2992(4) 0.0248(3) Uani d 1 C
H11 0.2497(10) 1.0362(16) -0.330(4) 0.023(5) Uiso d 1 H
C13 -0.00169(8) 0.82550(14) 0.3684(4) 0.0259(4) Uani d 1 C
C14 -0.03296(10) 0.88654(19) 0.1969(4) 0.0392(5) Uani d 1 C
C15 -0.09861(10) 0.8870(2) 0.1863(5) 0.0432(5) Uani d 1 C
H15 -0.1212(14) 0.932(2) 0.058(7) 0.067(9) Uiso d 1 H
C16 -0.13326(8) 0.82633(17) 0.3459(4) 0.0333(4) Uani d 1 C
H16 -0.1791(11) 0.8266(17) 0.338(5) 0.036(6) Uiso d 1 H
C17 -0.10311(9) 0.7653(2) 0.5158(5) 0.0453(6) Uani d 1 C
H17 -0.1293(14) 0.726(2) 0.629(6) 0.063(9) Uiso d 1 H
C18 -0.03730(9) 0.7653(2) 0.5291(5) 0.0428(6) Uani d 1 C
H18 -0.0155(13) 0.718(2) 0.647(6) 0.058(8) Uiso d 1 H
C12 0.24963(8) 1.16288(15) -0.6697(4) 0.0277(4) Uani d 1 C
H122 0.2449(11) 1.2143(19) -0.799(5) 0.035(6) Uiso d 1 H
H123 0.2293(10) 1.0933(17) -0.705(5) 0.028(5) Uiso d 1 H
H121 0.2349(10) 1.2006(18) -0.525(5) 0.029(6) Uiso d 1 H
H14 -0.0099(13) 0.934(2) 0.090(7) 0.062(8) Uiso d 1 H

loop_
_atom_site_aniso_label
_atom_site_aniso_U_11
_atom_site_aniso_U_22
_atom_site_aniso_U_33
_atom_site_aniso_U_12
_atom_site_aniso_U_13
_atom_site_aniso_U_23
O1 0.0248(6) 0.0563(9) 0.0334(8) -0.0056(6) -0.0025(6) 0.0162(7)
O2 0.0249(6) 0.0558(9) 0.0400(9) -0.0079(6) -0.0030(6) 0.0180(8)
O3 0.0180(5) 0.0392(6) 0.0284(7) 0.0016(5) 0.0007(5) 0.0033(6)
O4 0.0188(5) 0.0408(7) 0.0337(7) 0.0016(5) 0.0039(5) 0.0070(6)
C1 0.0241(8) 0.0271(8) 0.0287(10) -0.0017(6) -0.0004(8) 0.0015(7)
C2 0.0260(8) 0.0283(8) 0.0272(9) -0.0014(7) 0.0002(7) 0.0019(8)
C3 0.0275(8) 0.0228(7) 0.0284(9) -0.0029(6) 0.0017(7) -0.0002(7)
C4 0.0261(8) 0.0236(7) 0.0295(10) -0.0014(6) 0.0033(8) -0.0009(7)
C5 0.0287(8) 0.0216(7) 0.0274(9) 0.0002(6) 0.0036(8) -0.0008(7)
C6 0.0225(7) 0.0210(7) 0.0292(9) -0.0013(6) 0.0036(7) -0.0043(7)
C7 0.0261(8) 0.0269(8) 0.0293(9) 0.0012(6) -0.0011(8) -0.0002(8)
C8 0.0188(7) 0.0317(8) 0.0347(10) 0.0018(6) -0.0016(7) -0.0009(8)
C9 0.0206(7) 0.0273(8) 0.0286(9) 0.0010(6) 0.0044(7) -0.0039(7)
C10 0.0202(7) 0.0267(8) 0.0256(8) 0.0017(6) 0.0008(7) -0.0052(7)
C11 0.0197(7) 0.0249(7) 0.0298(9) 0.0014(6) 0.0019(7) -0.0045(7)
C13 0.0239(7) 0.0268(7) 0.0271(9) 0.0000(6) 0.0018(7) -0.0001(7)
C14 0.0291(9) 0.0528(12) 0.0356(11) -0.0027(8) 0.0016(9) 0.0174(10)
C15 0.0303(9) 0.0610(13) 0.0383(11) 0.0052(9) -0.0028(9) 0.0206(11)
C16 0.0225(8) 0.0422(9) 0.0350(10) 0.0033(7) 0.0005(8) 0.0044(9)
C17 0.0258(9) 0.0626(14) 0.0476(13) 0.0026(9) 0.0060(9) 0.0277(12)
C18 0.0256(9) 0.0586(13) 0.0443(14) 0.0055(8) 0.0017(9) 0.0266(12)
C12 0.0189(7) 0.0298(8) 0.0344(10) 0.0015(6) -0.0019(8) -0.0029(8)

loop_
_atom_type_symbol
_atom_type_description
_atom_type_scat_dispersion_real
_atom_type_scat_dispersion_imag
_atom_type_scat_source
C C 0.0033 0.0000 'International Tables Vol C Tables 4.2.6.8 and 6.1.1.4'
H H 0.0000 0.0000 'International Tables Vol C Tables 4.2.6.8 and 6.1.1.4'
O O 0.0106 0.0000 'International Tables Vol C Tables 4.2.6.8 and 6.1.1.4'

loop_
_geom_angle_atom_site_label_1
_geom_angle_atom_site_label_2
_geom_angle_atom_site_label_3
_geom_angle
_geom_angle_publ_flag
C1 O1 H20 100.8(19) n
C3 O2 H20 103(2) n
C10 O3 C12 116.64(14) y
C9 O4 H40 111.2(19) n
O1 C1 C2 120.50(15) y
O1 C1 C13 118.07(16) y
C2 C1 C13 121.42(17) y
C3 C2 C1 120.62(17) y
C3 C2 H2 118.4(13) n
C1 C2 H2 121.0(13) n
O2 C3 C2 120.99(16) y
O2 C3 C4 117.82(15) y
C2 C3 C4 121.19(17) y
C5 C4 C3 123.56(18) y
C5 C4 H4 120.4(13) n
C3 C4 H4 116.0(13) n
C4 C5 C6 125.71(18) n
C4 C5 H5 120.5(13) n
C6 C5 H5 113.7(13) n
C7 C6 C11 118.58(16) n
C7 C6 C5 120.15(17) y
C11 C6 C5 121.23(15) y
C8 C7 C6 120.44(18) n
C8 C7 H7 121.2(13) n
C6 C7 H7 118.4(13) n
C9 C8 C7 120.68(16) n
C9 C8 H8 120.4(14) n
C7 C8 H8 118.9(14) n
O4 C9 C8 119.89(15) y
O4 C9 C10 120.82(17) y
C8 C9 C10 119.29(17) n
O3 C10 C11 125.59(15) y
O3 C10 C9 114.66(15) y
C11 C10 C9 119.75(17) n
C10 C11 C6 121.21(15) n
C10 C11 H11 117.0(13) n
C6 C11 H11 121.8(14) n
C14 C13 C18 118.70(16) n
C14 C13 C1 122.28(17) y
C18 C13 C1 119.02(16) y
C13 C14 C15 120.52(19) n
C13 C14 H14 121.0(17) n
C15 C14 H14 118.3(17) n
C16 C15 C14 120.1(2) n
C16 C15 H15 120.1(17) n
C14 C15 H15 119.8(17) n
C17 C16 C15 120.11(17) n
C17 C16 H16 120.0(15) n
C15 C16 H16 119.8(15) n
C16 C17 C18 120.1(2) n
C16 C17 H17 117.5(18) n
C18 C17 H17 122.3(18) n
C13 C18 C17 120.45(19) n
C13 C18 H18 119.5(17) n
C17 C18 H18 119.9(17) n
O3 C12 H122 105.9(14) n
O3 C12 H123 110.0(13) n
H122 C12 H123 112(2) n
O3 C12 H121 106.1(13) n
H122 C12 H121 106.2(18) n
H123 C12 H121 116.1(19) n

loop_
_geom_bond_atom_site_label_1
_geom_bond_atom_site_label_2
_geom_bond_distance
_geom_bond_publ_flag
O1 C1 1.273(2) y
O1 H20 1.47(4) n
O2 C3 1.318(2) y
O2 H20 1.08(4) n
O3 C10 1.367(2) y
O3 C12 1.4344(19) y
O4 C9 1.356(2) y
O4 H40 0.84(3) n
C1 C2 1.417(3) y
C1 C13 1.498(2) y
C2 C3 1.391(2) y
C2 H2 0.97(3) n
C3 C4 1.451(2) y
C4 C5 1.349(2) y
C4 H4 0.94(3) n
C5 C6 1.463(2) y
C5 H5 0.94(2) n
C6 C7 1.402(2) n
C6 C11 1.407(3) n
C7 C8 1.395(3) n
C7 H7 0.97(3) n
C8 C9 1.385(3) n
C8 H8 0.96(2) n
C9 C10 1.421(2) n
C10 C11 1.377(2) n
C11 H11 0.98(2) n
C13 C14 1.390(3) n
C13 C18 1.390(3) n
C14 C15 1.392(3) n
C14 H14 0.97(3) n
C15 C16 1.379(3) n
C15 H15 1.03(4) n
C16 C17 1.373(3) n
C16 H16 0.97(2) n
C17 C18 1.396(3) n
C17 H17 0.97(3) n
C18 H18 1.00(3) n
C12 H122 0.97(3) n
C12 H123 0.98(2) n
C12 H121 0.99(3) n

loop_
_geom_hbond_atom_site_label_D
_geom_hbond_atom_site_label_H
_geom_hbond_atom_site_label_A
_geom_hbond_site_symmetry_A
_geom_hbond_distance_DH
_geom_hbond_distance_HA
_geom_hbond_distance_DA
_geom_hbond_angle_DHA
O2 H20 O1 . 1.08(4) 1.47(4) 2.4875(19) 154(4)
O4 H40 O3 . 0.84(3) 2.25(3) 2.6876(17) 112(2)
O4 H40 O1 4_553 0.84(3) 2.04(3) 2.840(2) 159(3)
C12 H122 O2 4_553 0.97(3) 2.38(3) 3.221(3) 145.0(19)
C18 H18 O4 4_546 1.00(3) 2.48(3) 3.461(3) 167(2)
C8 H8 O4 2_675 0.96(2) 2.71(2) 3.493(2) 140.0(16)

loop_
_geom_torsion_atom_site_label_1
_geom_torsion_atom_site_label_2
_geom_torsion_atom_site_label_3
_geom_torsion_atom_site_label_4
_geom_torsion
_geom_torsion_publ_flag
O1 C1 C2 C3 0.5(3) y
C13 C1 C2 C3 179.76(16) y
C1 C2 C3 O2 0.3(3) y
C1 C2 C3 C4 -178.57(16) y
O2 C3 C4 C5 -4.1(3) y
C2 C3 C4 C5 174.85(17) y
C3 C4 C5 C6 -175.03(16) y
C4 C5 C6 C7 -175.66(17) y
C4 C5 C6 C11 6.6(3) y
C11 C6 C7 C8 -0.7(3) n
C5 C6 C7 C8 -178.47(16) n
C6 C7 C8 C9 1.6(3) n
C7 C8 C9 O4 178.91(17) n
C7 C8 C9 C10 -0.7(3) n
C12 O3 C10 C11 4.3(2) y
C12 O3 C10 C9 -175.37(15) y
O4 C9 C10 O3 -1.1(2) y
C8 C9 C10 O3 178.46(16) n
O4 C9 C10 C11 179.24(16) n
C8 C9 C10 C11 -1.2(3) n
O3 C10 C11 C6 -177.49(15) n
C9 C10 C11 C6 2.1(2) n
C7 C6 C11 C10 -1.2(2) n
C5 C6 C11 C10 176.57(16) n
O1 C1 C13 C14 166.88(19) n
C2 C1 C13 C14 -12.4(3) y
O1 C1 C13 C18 -12.3(3) y
C2 C1 C13 C18 168.4(2) y
C18 C13 C14 C15 -0.2(3) n
C1 C13 C14 C15 -179.4(2) n
C13 C14 C15 C16 -0.2(4) n
C14 C15 C16 C17 0.0(4) n
C15 C16 C17 C18 0.6(4) n
C14 C13 C18 C17 0.8(4) n
C1 C13 C18 C17 180.0(2) n
C16 C17 C18 C13 -1.0(4) n

loop_
_cod_related_entry_id
_cod_related_entry_database
_cod_related_entry_code
1 ChemSpider 30654744
